data_4035675
loop_
_publ_author_name
'Qian, Siran'
'Xie, Zengyang'
'Liu, Jiaming'
'Li, Mingshuang'
'Wang, Shan'
'Luo, Naili'
'Wang, Cunde'

_publ_section_title
;
 DBU-Promoted Cascade Annulation of
 Nitroarylcyclopropane-1,1-dicarbonitriles and 3-Aryl-2-cyanoacrylates: An
 Access to Highly Functionalized Cyclopenta[ b]furan Derivatives.
;
_journal_issue 23
_journal_name_full 'The Journal of organic chemistry'
_journal_page_first 14768
_journal_page_last 14776
_journal_paper_doi 10.1021/acs.joc.8b02325
_journal_volume 83
_journal_year 2018
_chemical_formula_moiety 'C32 H26 N4 O6'
_chemical_formula_sum 'C32 H26 N4 O6'
_chemical_formula_weight 562.57
_space_group_IT_number 15
_space_group_name_Hall '-C 2yc'
_space_group_name_H-M_alt 'C 1 2/c 1'
_symmetry_cell_setting monoclinic
_symmetry_space_group_name_H-M 'C 1 2/c 1'
_atom_sites_solution_hydrogens geom
_atom_sites_solution_primary direct
_atom_sites_solution_secondary difmap
_audit_creation_method SHELXL-97
_cell_angle_alpha 90.00
_cell_angle_beta 96.936(2)
_cell_angle_gamma 90.00
_cell_formula_units_Z 8
_cell_length_a 19.2831(9)
_cell_length_b 14.1684(6)
_cell_length_c 23.4998(11)
_cell_measurement_reflns_used 9962
_cell_measurement_temperature 296
_cell_measurement_theta_max 26.29
_cell_measurement_theta_min 2.41
_cell_volume 6373.4(5)
_computing_cell_refinement 'Bruker SMART'
_computing_data_collection 'Bruker SMART'
_computing_data_reduction 'Bruker SAINT'
_computing_molecular_graphics 'Bruker SHELXTL'
_computing_publication_material 'Bruker SHELXTL'
_computing_structure_refinement 'Bruker SHELXTL'
_computing_structure_solution 'Bruker SHELXTL'
_diffrn_ambient_temperature 296
_diffrn_measured_fraction_theta_full 0.994
_diffrn_measured_fraction_theta_max 0.994
_diffrn_measurement_device_type 'CCD area detector'
_diffrn_measurement_method 'phi and omega scans'
_diffrn_radiation_monochromator graphite
_diffrn_radiation_source 'sealed tube'
_diffrn_radiation_type MoK\a
_diffrn_radiation_wavelength 0.71073
_diffrn_reflns_av_R_equivalents 0.0357
_diffrn_reflns_av_sigmaI/netI 0.0417
_diffrn_reflns_limit_h_max 25
_diffrn_reflns_limit_h_min -23
_diffrn_reflns_limit_k_max 18
_diffrn_reflns_limit_k_min -15
_diffrn_reflns_limit_l_max 30
_diffrn_reflns_limit_l_min -30
_diffrn_reflns_number 31037
_diffrn_reflns_theta_full 27.54
_diffrn_reflns_theta_max 27.54
_diffrn_reflns_theta_min 1.93
_exptl_absorpt_coefficient_mu 0.083
_exptl_crystal_colour yellow
_exptl_crystal_density_diffrn 1.173
_exptl_crystal_density_method 'not measured'
_exptl_crystal_description block
_exptl_crystal_F_000 2352
_exptl_crystal_size_max 0.35
_exptl_crystal_size_mid 0.33
_exptl_crystal_size_min 0.3
_platon_squeeze_details
;
;
_refine_diff_density_max 0.291
_refine_diff_density_min -0.290
_refine_diff_density_rms 0.065
_refine_ls_extinction_method none
_refine_ls_goodness_of_fit_ref 1.038
_refine_ls_hydrogen_treatment mixed
_refine_ls_matrix_type full
_refine_ls_number_parameters 382
_refine_ls_number_reflns 7324
_refine_ls_number_restraints 4
_refine_ls_restrained_S_all 1.097
_refine_ls_R_factor_all 0.0987
_refine_ls_R_factor_gt 0.0630
_refine_ls_shift/su_max 0.000
_refine_ls_shift/su_mean 0.000
_refine_ls_structure_factor_coef Fsqd
_refine_ls_weighting_details 'calc w=1/[\s^2^(Fo^2^)+(0.1392P)^2^+0.0000P] where P=(Fo^2^+2Fc^2^)/3'
_refine_ls_weighting_scheme calc
_refine_ls_wR_factor_gt 0.1979
_refine_ls_wR_factor_ref 0.2146
_reflns_number_gt 4678
_reflns_number_total 7366
_reflns_threshold_expression >2sigma(I)
_cod_data_source_file jo8b02325_si_002.cif
_cod_data_source_block 002
_cod_depositor_comments
;
The following automatic conversions were performed:

data item '_symmetry_cell_setting' value 'Monoclinic' was changed to
'monoclinic' in accordance with the
/home/data/users/saulius/crontab/automatic-downloads/current/ACS/lib/dictionaries/cif_core.dic
dictionary named 'cif_core.dic' version 2.4.2 last updated on
2011-04-26.

Automatic conversion script
Id: cif_fix_values 6909 2019-04-08 15:41:33Z antanas 
;
_cod_original_sg_symbol_H-M 'C2/c  '
_cod_database_code 4035675

loop_
_symmetry_equiv_pos_as_xyz
'x, y, z'
'-x, y, -z+1/2'
'x+1/2, y+1/2, z'
'-x+1/2, y+1/2, -z+1/2'
'-x, -y, -z'
'x, -y, z-1/2'
'-x+1/2, -y+1/2, -z'
'x+1/2, -y+1/2, z-1/2'

loop_
_atom_site_label
_atom_site_type_symbol
_atom_site_fract_x
_atom_site_fract_y
_atom_site_fract_z
_atom_site_U_iso_or_equiv
_atom_site_adp_type
_atom_site_occupancy
_atom_site_symmetry_multiplicity
_atom_site_calc_flag
_atom_site_refinement_flags
O6 O 0.17261(6) 0.68576(9) 0.43663(5) 0.0392(3) Uani 1 1 d .
O2 O 0.30909(9) 0.79251(10) 0.39005(7) 0.0557(4) Uani 1 1 d .
C3 C 0.19725(9) 0.63633(12) 0.38879(8) 0.0342(4) Uani 1 1 d .
C4 C 0.07363(11) 0.47092(14) 0.44629(9) 0.0440(5) Uani 1 1 d .
C5 C 0.12124(9) 0.63145(13) 0.45313(8) 0.0358(4) Uani 1 1 d .
C6 C 0.17977(9) 0.53420(13) 0.39863(8) 0.0343(4) Uani 1 1 d .
C7 C 0.28664(9) 0.53357(13) 0.36010(9) 0.0382(5) Uani 1 1 d .
H7 H 0.2777 0.5421 0.3185 0.046 Uiso 1 1 calc R
C8 C 0.12047(9) 0.54010(13) 0.43117(8) 0.0368(4) Uani 1 1 d .
C9 C 0.22641(9) 0.47587(13) 0.37978(8) 0.0365(4) Uani 1 1 d .
N2 N 0.08146(9) 0.67273(12) 0.48706(7) 0.0451(4) Uani 1 1 d .
H2A H 0.0891 0.7305 0.4972 0.054 Uiso 1 1 calc R
H2B H 0.0477 0.6421 0.4992 0.054 Uiso 1 1 calc R
C11 C 0.16026(9) 0.68011(13) 0.33454(8) 0.0380(4) Uani 1 1 d .
C12 C 0.13937(10) 0.62638(15) 0.28615(9) 0.0439(5) Uani 1 1 d .
H12 H 0.1476 0.5617 0.2866 0.053 Uiso 1 1 calc R
C13 C 0.27791(9) 0.63194(13) 0.38983(8) 0.0352(4) Uani 1 1 d .
C14 C 0.31088(10) 0.63038(13) 0.44987(10) 0.0395(5) Uani 1 1 d .
C15 C 0.35929(10) 0.49166(14) 0.37470(10) 0.0446(5) Uani 1 1 d .
O1 O 0.32255(10) 0.71061(12) 0.31128(8) 0.0686(5) Uani 1 1 d .
C17 C 0.22204(10) 0.37311(13) 0.37374(9) 0.0414(5) Uani 1 1 d .
C18 C 0.14725(11) 0.77736(14) 0.33280(10) 0.0480(5) Uani 1 1 d .
H18 H 0.1608 0.8145 0.3649 0.058 Uiso 1 1 calc R
N1 N 0.03441(11) 0.41764(14) 0.45992(10) 0.0683(6) Uani 1 1 d .
O3 O 0.08856(11) 0.60980(14) 0.19146(7) 0.0764(5) Uani 1 1 d .
C21 C 0.37740(11) 0.44333(15) 0.42513(10) 0.0490(5) Uani 1 1 d .
H21 H 0.3434 0.4324 0.4492 0.059 Uiso 1 1 calc R
N4 N 0.33820(11) 0.62967(13) 0.49575(9) 0.0574(5) Uani 1 1 d .
C23 C 0.09372(13) 0.76466(18) 0.23562(11) 0.0580(6) Uani 1 1 d .
H23 H 0.0715 0.7931 0.2027 0.070 Uiso 1 1 calc R
C24 C 0.11459(13) 0.81778(17) 0.28382(11) 0.0593(6) Uani 1 1 d .
H24 H 0.1063 0.8825 0.2830 0.071 Uiso 1 1 calc R
C25 C 0.24517(12) 0.32902(15) 0.32669(10) 0.0536(6) Uani 1 1 d .
H25 H 0.2681 0.3645 0.3014 0.064 Uiso 1 1 calc R
C26 C 0.30696(10) 0.71525(15) 0.35853(10) 0.0445(5) Uani 1 1 d .
C27 C 0.10614(11) 0.66920(17) 0.23695(9) 0.0513(6) Uani 1 1 d .
C28 C 0.40969(11) 0.50645(17) 0.33858(11) 0.0569(6) Uani 1 1 d .
H28 H 0.3985 0.5385 0.3042 0.068 Uiso 1 1 calc R
C29 C 0.44497(12) 0.41025(16) 0.44128(11) 0.0592(6) Uani 1 1 d .
O5 O 0.15308(18) 0.03960(18) 0.3729(2) 0.191(2) Uani 1 1 d .
C31 C 0.23492(14) 0.23381(17) 0.31653(12) 0.0662(6) Uani 1 1 d U
H31 H 0.2501 0.2057 0.2845 0.079 Uiso 1 1 calc R
C32 C 0.49419(13) 0.42644(19) 0.40437(14) 0.0717(8) Uani 1 1 d .
H32 H 0.5397 0.4052 0.4141 0.086 Uiso 1 1 calc R
N3 N 0.18558(16) 0.08212(18) 0.3405(2) 0.1102(11) Uani 1 1 d D
C34 C 0.20278(13) 0.18223(16) 0.35340(15) 0.0747(7) Uani 1 1 d DU
C35 C 0.32475(18) 0.88169(17) 0.36228(14) 0.0783(8) Uani 1 1 d .
H35A H 0.3710 0.8788 0.3500 0.094 Uiso 1 1 calc R
H35B H 0.2911 0.8924 0.3288 0.094 Uiso 1 1 calc R
C36 C 0.18259(16) 0.22205(19) 0.40468(16) 0.0873(9) Uani 1 1 d DU
H36 H 0.1633 0.1850 0.4314 0.105 Uiso 1 1 calc R
C37 C 0.47710(13) 0.4732(2) 0.35387(14) 0.0722(8) Uani 1 1 d .
H37 H 0.5109 0.4829 0.3294 0.087 Uiso 1 1 calc R
C38 C 0.19285(14) 0.31765(17) 0.41312(13) 0.0693(7) Uani 1 1 d .
H38 H 0.1798 0.3455 0.4461 0.083 Uiso 1 1 calc R
O4 O 0.2084(2) 0.04840(16) 0.29748(15) 0.1357(12) Uani 1 1 d .
C40 C 0.3215(2) 0.9583(2) 0.40317(16) 0.1040(12) Uani 1 1 d .
H40A H 0.2776 0.9562 0.4184 0.156 Uiso 1 1 calc R
H40B H 0.3260 1.0177 0.3842 0.156 Uiso 1 1 calc R
H40C H 0.3589 0.9517 0.4338 0.156 Uiso 1 1 calc R
C41 C 0.46315(16) 0.3619(2) 0.49776(14) 0.0874(9) Uani 1 1 d .
H41A H 0.4503 0.2965 0.4942 0.131 Uiso 1 1 calc R
H41B H 0.4383 0.3912 0.5261 0.131 Uiso 1 1 calc R
H41C H 0.5125 0.3670 0.5093 0.131 Uiso 1 1 calc R
C42 C 0.04925(19) 0.6469(3) 0.14158(13) 0.0999(11) Uani 1 1 d .
H42A H 0.0075 0.6760 0.1518 0.150 Uiso 1 1 calc R
H42B H 0.0370 0.5968 0.1148 0.150 Uiso 1 1 calc R
H42C H 0.0767 0.6931 0.1244 0.150 Uiso 1 1 calc R

loop_
_atom_site_aniso_label
_atom_site_aniso_U_11
_atom_site_aniso_U_22
_atom_site_aniso_U_33
_atom_site_aniso_U_23
_atom_site_aniso_U_13
_atom_site_aniso_U_12
O6 0.0354(7) 0.0351(7) 0.0491(8) -0.0090(6) 0.0130(6) -0.0062(6)
O2 0.0647(10) 0.0376(8) 0.0664(10) 0.0053(7) 0.0148(8) -0.0117(7)
C3 0.0303(9) 0.0320(9) 0.0416(10) -0.0071(8) 0.0103(8) -0.0016(7)
C4 0.0405(11) 0.0365(10) 0.0588(13) -0.0065(9) 0.0209(10) -0.0032(9)
C5 0.0288(9) 0.0380(10) 0.0410(10) -0.0039(8) 0.0055(8) -0.0016(8)
C6 0.0291(9) 0.0335(10) 0.0406(10) -0.0042(8) 0.0053(8) -0.0040(7)
C7 0.0307(10) 0.0404(10) 0.0450(11) -0.0065(8) 0.0109(8) -0.0025(8)
C8 0.0308(9) 0.0336(10) 0.0476(11) -0.0035(8) 0.0112(8) -0.0032(8)
C9 0.0310(9) 0.0362(10) 0.0434(11) -0.0056(8) 0.0090(8) -0.0017(8)
N2 0.0406(9) 0.0402(9) 0.0581(11) -0.0109(8) 0.0207(8) -0.0029(7)
C11 0.0290(9) 0.0375(10) 0.0485(11) 0.0003(8) 0.0089(8) -0.0024(8)
C12 0.0393(11) 0.0419(11) 0.0503(12) -0.0038(9) 0.0045(9) -0.0002(9)
C13 0.0304(9) 0.0344(10) 0.0419(11) -0.0029(8) 0.0085(8) -0.0036(7)
C14 0.0310(10) 0.0316(10) 0.0562(13) -0.0035(9) 0.0065(10) -0.0008(8)
C15 0.0341(10) 0.0394(11) 0.0626(13) -0.0130(10) 0.0150(10) -0.0022(9)
O1 0.0817(12) 0.0655(11) 0.0651(11) 0.0040(8) 0.0353(10) -0.0106(9)
C17 0.0308(9) 0.0358(10) 0.0583(13) -0.0043(9) 0.0083(9) 0.0007(8)
C18 0.0456(12) 0.0399(11) 0.0583(13) -0.0048(9) 0.0057(10) 0.0023(9)
N1 0.0640(13) 0.0490(12) 0.1005(16) -0.0116(11) 0.0448(12) -0.0150(10)
O3 0.0893(13) 0.0758(12) 0.0568(10) -0.0121(9) -0.0211(9) 0.0062(10)
C21 0.0369(11) 0.0388(11) 0.0726(15) -0.0034(10) 0.0121(10) 0.0042(9)
N4 0.0605(12) 0.0480(11) 0.0601(13) -0.0057(9) -0.0072(10) 0.0075(9)
C23 0.0507(13) 0.0595(14) 0.0615(15) 0.0116(12) -0.0019(11) 0.0105(11)
C24 0.0581(14) 0.0425(12) 0.0757(17) 0.0050(12) 0.0021(12) 0.0105(11)
C25 0.0533(13) 0.0438(12) 0.0638(14) -0.0105(10) 0.0075(11) 0.0025(10)
C26 0.0335(10) 0.0461(12) 0.0548(13) 0.0032(10) 0.0092(9) -0.0047(9)
C27 0.0437(12) 0.0585(14) 0.0502(13) -0.0014(11) 0.0000(10) 0.0001(10)
C28 0.0405(12) 0.0628(15) 0.0709(15) -0.0123(12) 0.0207(11) -0.0030(11)
C29 0.0411(12) 0.0455(12) 0.0906(18) -0.0098(12) 0.0056(12) 0.0081(10)
O5 0.122(2) 0.0472(14) 0.418(6) -0.007(2) 0.094(3) -0.0258(14)
C31 0.0637(15) 0.0447(13) 0.0864(18) -0.0225(11) -0.0060(12) 0.0083(10)
C32 0.0367(13) 0.0615(16) 0.118(2) -0.0157(16) 0.0120(14) 0.0121(11)
N3 0.0723(18) 0.0447(15) 0.207(4) -0.007(2) -0.012(2) 0.0053(13)
C34 0.0439(13) 0.0340(12) 0.143(2) -0.0108(12) 0.0001(13) 0.0007(10)
C35 0.094(2) 0.0450(14) 0.100(2) 0.0178(13) 0.0275(17) -0.0150(13)
C36 0.0716(18) 0.0466(15) 0.153(3) 0.0210(14) 0.0497(19) 0.0019(13)
C37 0.0404(13) 0.0760(18) 0.106(2) -0.0175(17) 0.0334(14) -0.0014(12)
C38 0.0711(16) 0.0433(13) 0.102(2) 0.0072(13) 0.0445(15) 0.0057(12)
O4 0.189(3) 0.0482(12) 0.153(2) -0.0252(14) -0.048(2) 0.0138(16)
C40 0.141(3) 0.0442(15) 0.116(3) 0.0163(16) -0.028(2) -0.0152(17)
C41 0.0598(16) 0.0750(19) 0.124(3) 0.0117(18) -0.0038(17) 0.0236(14)
C42 0.102(2) 0.121(3) 0.0661(19) -0.0098(19) -0.0330(17) 0.021(2)

loop_
_atom_type_symbol
_atom_type_description
_atom_type_scat_dispersion_real
_atom_type_scat_dispersion_imag
_atom_type_scat_source
C C 0.0033 0.0016 'International Tables Vol C Tables 4.2.6.8 and 6.1.1.4'
H H 0.0000 0.0000 'International Tables Vol C Tables 4.2.6.8 and 6.1.1.4'
N N 0.0061 0.0033 'International Tables Vol C Tables 4.2.6.8 and 6.1.1.4'
O O 0.0106 0.0060 'International Tables Vol C Tables 4.2.6.8 and 6.1.1.4'

loop_
_geom_angle_atom_site_label_1
_geom_angle_atom_site_label_2
_geom_angle_atom_site_label_3
_geom_angle
C5 O6 C3 105.54(13)
C26 O2 C35 117.26(19)
O6 C3 C6 104.11(13)
O6 C3 C11 106.80(14)
C6 C3 C11 115.44(15)
O6 C3 C13 115.32(14)
C6 C3 C13 101.58(14)
C11 C3 C13 113.45(14)
N1 C4 C8 177.1(2)
N2 C5 O6 115.16(16)
N2 C5 C8 131.30(17)
O6 C5 C8 113.54(15)
C9 C6 C8 144.53(17)
C9 C6 C3 111.75(15)
C8 C6 C3 103.29(14)
C15 C7 C9 115.67(16)
C15 C7 C13 112.92(15)
C9 C7 C13 102.23(13)
C5 C8 C4 122.16(16)
C5 C8 C6 105.94(15)
C4 C8 C6 131.51(17)
C6 C9 C17 127.89(17)
C6 C9 C7 109.53(16)
C17 C9 C7 122.45(15)
C12 C11 C18 118.87(19)
C12 C11 C3 121.69(17)
C18 C11 C3 119.43(17)
C11 C12 C27 120.06(19)
C14 C13 C26 109.28(15)
C14 C13 C3 109.29(14)
C26 C13 C3 112.64(16)
C14 C13 C7 110.70(16)
C26 C13 C7 113.78(15)
C3 C13 C7 100.87(13)
N4 C14 C13 178.0(2)
C21 C15 C28 118.7(2)
C21 C15 C7 121.25(17)
C28 C15 C7 119.9(2)
C38 C17 C25 118.2(2)
C38 C17 C9 121.52(18)
C25 C17 C9 120.26(18)
C24 C18 C11 119.9(2)
C27 O3 C42 118.3(2)
C15 C21 C29 122.2(2)
C27 C23 C24 119.1(2)
C18 C24 C23 121.4(2)
C31 C25 C17 121.6(2)
O1 C26 O2 125.2(2)
O1 C26 C13 123.7(2)
O2 C26 C13 110.97(17)
O3 C27 C23 124.1(2)
O3 C27 C12 115.2(2)
C23 C27 C12 120.7(2)
C15 C28 C37 119.7(3)
C32 C29 C21 117.7(2)
C32 C29 C41 121.9(2)
C21 C29 C41 120.4(2)
C34 C31 C25 119.2(2)
C37 C32 C29 121.0(2)
O5 N3 O4 125.7(3)
O5 N3 C34 118.1(4)
O4 N3 C34 116.2(4)
C31 C34 C36 121.6(2)
C31 C34 N3 120.0(3)
C36 C34 N3 118.3(3)
C40 C35 O2 108.7(2)
C38 C36 C34 117.4(2)
C32 C37 C28 120.7(2)
C36 C38 C17 121.6(3)

loop_
_geom_bond_atom_site_label_1
_geom_bond_atom_site_label_2
_geom_bond_distance
O6 C5 1.348(2)
O6 C3 1.452(2)
O2 C26 1.320(2)
O2 C35 1.470(3)
C3 C6 1.510(3)
C3 C11 1.516(3)
C3 C13 1.554(3)
C4 N1 1.141(3)
C4 C8 1.407(3)
C5 N2 1.309(2)
C5 C8 1.393(3)
C6 C9 1.336(2)
C6 C8 1.453(2)
C7 C15 1.522(3)
C7 C9 1.537(3)
C7 C13 1.577(3)
C9 C17 1.464(3)
C11 C12 1.387(3)
C11 C18 1.400(3)
C12 C27 1.392(3)
C13 C14 1.476(3)
C13 C26 1.532(3)
C14 N4 1.141(3)
C15 C21 1.377(3)
C15 C28 1.381(3)
O1 C26 1.187(2)
C17 C38 1.385(3)
C17 C25 1.389(3)
C18 C24 1.369(3)
O3 C27 1.370(3)
O3 C42 1.418(3)
C21 C29 1.394(3)
C23 C27 1.373(3)
C23 C24 1.379(4)
C25 C31 1.380(3)
C28 C37 1.389(4)
C29 C32 1.380(4)
C29 C41 1.497(4)
O5 N3 1.204(5)
C31 C34 1.341(4)
C32 C37 1.364(4)
N3 O4 1.246(4)
N3 C34 1.479(3)
C34 C36 1.427(4)
C35 C40 1.456(4)
C36 C38 1.380(4)

loop_
_platon_squeeze_void_nr
_platon_squeeze_void_average_x
_platon_squeeze_void_average_y
_platon_squeeze_void_average_z
_platon_squeeze_void_volume
_platon_squeeze_void_count_electrons
_platon_squeeze_void_content
1 0.500 -0.203 0.250 223 26 ' '
2 0.500 0.203 0.750 223 25 ' '
3 0.236 0.057 0.487 12 1 ' '
4 0.764 0.057 0.013 12 1 ' '
5 0.000 0.297 0.250 223 26 ' '
6 0.343 0.198 0.453 24 3 ' '
7 0.656 0.198 0.047 24 3 ' '
8 0.158 0.304 0.547 24 3 ' '
9 0.842 0.304 0.953 25 3 ' '
10 0.267 0.445 0.512 12 1 ' '
11 0.733 0.445 0.988 11 1 ' '
12 0.000 0.703 0.750 223 25 ' '
13 0.264 0.557 0.013 12 1 ' '
14 0.736 0.557 0.487 12 1 ' '
15 0.156 0.698 0.047 24 3 ' '
16 0.843 0.698 0.453 24 3 ' '
17 0.342 0.804 0.953 25 3 ' '
18 0.658 0.804 0.547 24 3 ' '
19 0.233 0.945 0.988 11 1 ' '
20 0.767 0.945 0.512 12 1 ' '
